data_7242417
loop_
_publ_author_name
'Ma, Zequn'
'Jing, Chaojun'
'Hang, Deyu'
'Fan, Hongtao'
'Duan, Lumeng'
'Fang, Shuqing'
'Yan, Li'

_publ_section_title
;
 Synthesis, characterization, and photoelectric properties of iridium(iii)
 complexes containing an N hetero-dibenzofuran C^N ligand
;
_journal_issue 18
_journal_name_full 'RSC Advances'
_journal_page_first 11004
_journal_page_last 11010
_journal_paper_doi 10.1039/D0RA10584H
_journal_volume 11
_journal_year 2021
_chemical_formula_moiety 'C47 H36 Ir N4 O4, C6'
_chemical_formula_sum 'C53 H36 Ir N4 O4'
_chemical_formula_weight 985.06
_space_group_crystal_system monoclinic
_space_group_IT_number 13
_space_group_name_Hall '-P 2yc'
_space_group_name_H-M_alt 'P 1 2/c 1'
_atom_sites_solution_hydrogens geom
_audit_creation_date 2019-07-01
_audit_creation_method
;
Olex2 1.2
(compiled 2018.05.29 svn.r3508 for OlexSys, GUI svn.r5506)
;
_audit_update_record
;
2020-08-19 deposited with the CCDC.	2021-02-26 downloaded from the CCDC.
;
_cell_angle_alpha 90
_cell_angle_beta 112.067(3)
_cell_angle_gamma 90
_cell_formula_units_Z 4
_cell_length_a 18.6837(5)
_cell_length_b 14.4095(4)
_cell_length_c 18.9429(5)
_cell_measurement_reflns_used 14867
_cell_measurement_temperature 169.99(10)
_cell_measurement_theta_max 73.3000
_cell_measurement_theta_min 3.9610
_cell_volume 4726.3(2)
_computing_cell_refinement 'CrysAlisPro 1.171.40.14e (Rigaku OD, 2018)'
_computing_data_collection 'CrysAlisPro 1.171.40.14e (Rigaku OD, 2018)'
_computing_data_reduction 'CrysAlisPro 1.171.40.14e (Rigaku OD, 2018)'
_computing_molecular_graphics 'Olex2 (Dolomanov et al., 2009)'
_computing_publication_material 'Olex2 (Dolomanov et al., 2009)'
_computing_structure_refinement 'ShelXL (Sheldrick, 2015)'
_computing_structure_solution 'SHELXT 2018/2 (Sheldrick, 2018)'
_diffrn_ambient_environment N~2~
_diffrn_ambient_temperature 169.99(10)
_diffrn_detector 'CCD plate'
_diffrn_detector_type HyPix
_diffrn_measured_fraction_theta_full 0.999
_diffrn_measured_fraction_theta_max 0.966
_diffrn_measurement_details
;
List of Runs (angles in degrees, time in seconds):

  # Type    Start    End  Width  t~exp~   \w     \q     \k     \f   Frames
#--------------------------------------------------------------------------
  1  \w    -93.00 -66.00   0.50    0.20    --  -46.95-134.00-163.00   54
  2  \w   -118.00 -64.00   0.50    0.20    --  -46.95-135.00  17.00  108
  3  \w    -98.00 -57.00   0.50    0.20    --  -46.95 135.00  83.00   82
  4  \w     41.00  99.00   0.50    0.20    --   46.95-135.00  17.00  116
  5  \w     53.00  79.00   0.50    0.20    --   46.95-134.00-163.00   52
  6  \w     71.00  99.00   0.50    0.20    --   46.95 135.00  83.00   56
  7  \w   -140.00-115.00   0.50    0.80    --  -99.00-135.00  17.00   50
  8  \w    -99.00 -74.00   0.50    0.80    --  -99.00 134.00 -96.00   50
  9  \w   -124.00 -56.00   0.50    0.80    --  -99.00 135.00  83.00  136
 10  \w     71.00  97.00   0.50    0.80    --  103.25-134.00-163.00   52
 11  \w     96.00 121.00   0.50    0.80    --  103.25 135.00  83.00   50
 12  \w     32.00 123.00   0.50    0.80    --  103.25-135.00  17.00  182
 13  \w     86.00 128.00   0.50    0.80    --  103.25 134.00 -96.00   84
 14  \w   -118.00 -75.00   0.50    0.20    --  -46.95-125.00-120.00   86
 15  \w   -118.00 -24.00   0.50    0.20    --  -46.95 -77.00  30.00  188
 16  \w     36.00 119.00   0.50    0.20    --   46.95  38.00-180.00  166
 17  \w   -111.00 -86.00   0.50    0.80    --  -99.00 -30.00 -90.00   50
 18  \w   -115.00 -83.00   0.50    0.80    --  -99.00  61.00 120.00   64
 19  \w     97.00 168.00   0.50    0.80    --  103.25  30.00 -90.00  142
 20  \w     32.00 126.00   0.50    0.80    --  103.25 -77.00   0.00  188
 21  \w     48.00  74.00   0.50    0.80    --  103.25 -94.00-180.00   52
 22  \w     91.00 168.00   0.50    0.80    --  103.25  45.00 -60.00  154
 23  \w     76.00 108.00   0.50    0.80    --  103.25 -94.00-180.00   64
 24  \w     33.00 115.00   0.50    0.80    --  103.25 -45.00 120.00  164
 25  \w     28.00 115.00   0.50    0.80    --  103.25 -30.00 -30.00  174
;
_diffrn_measurement_device 'four-circle diffractometer'
_diffrn_measurement_device_type 'XtaLAB Synergy R, HyPix'
_diffrn_measurement_method '\w scans'
_diffrn_orient_matrix_type 'CrysAlisPro convention (1999,Acta A55,543-557)'
_diffrn_orient_matrix_UB_11 0.0075612000
_diffrn_orient_matrix_UB_12 -0.0682443000
_diffrn_orient_matrix_UB_13 0.0649993000
_diffrn_orient_matrix_UB_21 -0.0067968000
_diffrn_orient_matrix_UB_22 -0.0823299000
_diffrn_orient_matrix_UB_23 -0.0540664000
_diffrn_orient_matrix_UB_31 0.0883906000
_diffrn_orient_matrix_UB_32 -0.0000743000
_diffrn_orient_matrix_UB_33 0.0235159000
_diffrn_radiation_monochromator mirror
_diffrn_radiation_probe x-ray
_diffrn_radiation_type CuK\a
_diffrn_radiation_wavelength 1.54184
_diffrn_reflns_av_R_equivalents 0.0423
_diffrn_reflns_av_unetI/netI 0.0313
_diffrn_reflns_Laue_measured_fraction_full 0.999
_diffrn_reflns_Laue_measured_fraction_max 0.966
_diffrn_reflns_limit_h_max 23
_diffrn_reflns_limit_h_min -17
_diffrn_reflns_limit_k_max 16
_diffrn_reflns_limit_k_min -17
_diffrn_reflns_limit_l_max 23
_diffrn_reflns_limit_l_min -23
_diffrn_reflns_number 41301
_diffrn_reflns_point_group_measured_fraction_full 0.999
_diffrn_reflns_point_group_measured_fraction_max 0.966
_diffrn_reflns_theta_full 67.684
_diffrn_reflns_theta_max 75.635
_diffrn_reflns_theta_min 2.552
_diffrn_source 'Rotating-anode X-ray tube'
_diffrn_source_type 'PhotonJet R (Cu) X-ray Source'
_exptl_absorpt_coefficient_mu 5.848
_exptl_absorpt_correction_T_max 1.00000
_exptl_absorpt_correction_T_min 0.91759
_exptl_absorpt_correction_type multi-scan
_exptl_absorpt_process_details
;
CrysAlisPro 1.171.40.14e (Rigaku Oxford Diffraction, 2018)
Empirical absorption correction using spherical harmonics,
 implemented in SCALE3 ABSPACK scaling algorithm.
;
_exptl_crystal_colour orange
_exptl_crystal_colour_primary orange
_exptl_crystal_density_diffrn 1.384
_exptl_crystal_description block
_exptl_crystal_F_000 1964
_exptl_crystal_size_max 0.13
_exptl_crystal_size_mid 0.08
_exptl_crystal_size_min 0.05
_refine_diff_density_max 2.997
_refine_diff_density_min -1.488
_refine_diff_density_rms 0.125
_refine_ls_extinction_method none
_refine_ls_goodness_of_fit_ref 1.002
_refine_ls_hydrogen_treatment constr
_refine_ls_matrix_type full
_refine_ls_number_parameters 533
_refine_ls_number_reflns 9480
_refine_ls_number_restraints 0
_refine_ls_restrained_S_all 1.002
_refine_ls_R_factor_all 0.0709
_refine_ls_R_factor_gt 0.0550
_refine_ls_shift/su_max 2.194
_refine_ls_shift/su_mean 0.059
_refine_ls_structure_factor_coef Fsqd
_refine_ls_weighting_details 'w=1/[\s^2^(Fo^2^)+(0.0933P)^2^+9.5504P] where P=(Fo^2^+2Fc^2^)/3'
_refine_ls_weighting_scheme calc
_refine_ls_wR_factor_gt 0.1469
_refine_ls_wR_factor_ref 0.1682
_reflns_Friedel_coverage 0.000
_reflns_number_gt 6809
_reflns_number_total 9480
_reflns_threshold_expression 'I > 2\s(I)'
_cod_data_source_file d0ra10584h2.cif
_cod_data_source_block tx1000
_cod_database_code 7242417
_shelx_shelxl_version_number 2018/3
_chemical_oxdiff_formula CHNO
_shelx_space_group_comment
;
The symmetry employed for this shelxl refinement is uniquely defined
by the following loop, which should always be used as a source of
symmetry information in preference to the above space-group names.
They are only intended as comments.
;
_reflns_odcompleteness_completeness 99.79
_reflns_odcompleteness_iscentric 1
_reflns_odcompleteness_theta 68.13
_olex2_refinement_description
;
1. Fixed Uiso
 At 1.2 times of:
  All C(H) groups, All C(H,H) groups
 At 1.5 times of:
  All C(H,H,H) groups
2.a Ternary CH refined with riding coordinates:
 C38(H38)
2.b Secondary CH2 refined with riding coordinates:
 C46(H46A,H46B)
2.c Aromatic/amide H refined with riding coordinates:
 C8(H8), C9(H9), C26(H26), C12(H12), C25(H25), C29(H29), C21(H21), C30(H30),
 C13(H13), C20(H20), C1(H1), C4(H4), C19(H19), C18(H18), C3(H3), C2(H2),
 C36(H36), C41(H41), C44(H44), C39(H39)
2.d Idealised Me refined as rotating group:
 C34(H34A,H34B,H34C), C17(H17A,H17B,H17C), C40(H40A,H40B,H40C), C47(H47A,H47B,
 H47C)
2.e :
 C45(H45)
;
_olex2_submission_special_instructions 'No special instructions were received'
_oxdiff_exptl_absorpt_empirical_details
;
Empirical correction (ABSPACK) includes:
- Absorption correction using spherical harmonics
- Frame scaling
;
_oxdiff_exptl_absorpt_empirical_full_max 1.426
_oxdiff_exptl_absorpt_empirical_full_min 0.771

loop_
_space_group_symop_operation_xyz
'x, y, z'
'-x, y, -z+1/2'
'-x, -y, -z'
'x, -y, z-1/2'

loop_
_atom_site_label
_atom_site_type_symbol
_atom_site_fract_x
_atom_site_fract_y
_atom_site_fract_z
_atom_site_U_iso_or_equiv
_atom_site_adp_type
_atom_site_occupancy
_atom_site_site_symmetry_order
_atom_site_calc_flag
_atom_site_refinement_flags_posn
_atom_site_refinement_flags_adp
_atom_site_refinement_flags_occupancy
_atom_site_disorder_assembly
_atom_site_disorder_group
Ir1 Ir 0.66178(2) 0.75003(2) 0.55850(2) 0.05316(12) Uani 1 1 d . . . . .
O2 O 0.4745(2) 0.5244(2) 0.34497(18) 0.0522(8) Uani 1 1 d . . . . .
O1 O 0.4757(2) 0.9749(3) 0.63557(19) 0.0547(8) Uani 1 1 d . . . . .
O3 O 0.7558(3) 0.7611(3) 0.6698(3) 0.0671(12) Uani 1 1 d . . . . .
O4 O 0.7502(3) 0.7381(3) 0.5110(3) 0.0677(12) Uani 1 1 d . . . . .
N1 N 0.6562(2) 0.8909(4) 0.5517(2) 0.0531(11) Uani 1 1 d . . . . .
N3 N 0.6565(2) 0.6092(3) 0.5621(2) 0.0523(10) Uani 1 1 d . . . . .
N4 N 0.3839(3) 0.4633(3) 0.2318(2) 0.0566(10) Uani 1 1 d . . . . .
N2 N 0.3849(3) 1.0354(3) 0.6814(3) 0.0606(11) Uani 1 1 d . . . . .
C7 C 0.5782(3) 0.7712(4) 0.5995(3) 0.0512(12) Uani 1 1 d . . . . .
C24 C 0.5772(4) 0.7272(4) 0.4569(3) 0.0526(12) Uani 1 1 d . . . . .
C23 C 0.5567(3) 0.6333(4) 0.4412(3) 0.0492(11) Uani 1 1 d . . . . .
C27 C 0.4610(3) 0.6807(4) 0.3185(3) 0.0502(12) Uani 1 1 d . . . . .
C28 C 0.4076(3) 0.6293(4) 0.2538(3) 0.0518(11) Uani 1 1 d . . . . .
C10 C 0.4626(3) 0.8183(4) 0.6521(3) 0.0526(12) Uani 1 1 d . . . . .
C6 C 0.5582(3) 0.8660(4) 0.5998(3) 0.0528(12) Uani 1 1 d . . . . .
C16 C 0.5004(3) 0.8863(4) 0.6268(3) 0.0514(12) Uani 1 1 d . . . . .
C22 C 0.6007(3) 0.5665(4) 0.4998(3) 0.0498(11) Uani 1 1 d . . . . .
C11 C 0.4090(3) 0.8691(4) 0.6771(3) 0.0534(12) Uani 1 1 d . . . . .
C33 C 0.4992(3) 0.6127(4) 0.3716(3) 0.0493(11) Uani 1 1 d . . . . .
C8 C 0.5417(3) 0.7044(4) 0.6266(3) 0.0572(13) Uani 1 1 d . . . . .
H8 H 0.556719 0.642686 0.627753 0.069 Uiso 1 1 calc R . . . .
C32 C 0.4178(3) 0.5362(4) 0.2727(3) 0.0523(11) Uani 1 1 d . . . . .
C9 C 0.4838(4) 0.7269(4) 0.6519(3) 0.0560(13) Uani 1 1 d . . . . .
H9 H 0.459237 0.680718 0.668648 0.067 Uiso 1 1 calc R . . . .
C26 C 0.4821(4) 0.7731(4) 0.3338(3) 0.0544(13) Uani 1 1 d . . . . .
H26 H 0.458009 0.818910 0.298208 0.065 Uiso 1 1 calc R . . . .
C15 C 0.4193(3) 0.9624(4) 0.6661(3) 0.0541(12) Uani 1 1 d . . . . .
C12 C 0.3558(3) 0.8480(4) 0.7100(3) 0.0582(13) Uani 1 1 d . . . . .
H12 H 0.346129 0.787014 0.719923 0.070 Uiso 1 1 calc R . . . .
C5 C 0.6011(3) 0.9340(4) 0.5736(3) 0.0522(12) Uani 1 1 d . . . . .
C25 C 0.5392(3) 0.7957(4) 0.4025(3) 0.0550(12) Uani 1 1 d . . . . .
H25 H 0.553010 0.857602 0.413256 0.066 Uiso 1 1 calc R . . . .
C29 C 0.3536(3) 0.6509(4) 0.1815(3) 0.0562(13) Uani 1 1 d . . . . .
H29 H 0.343253 0.711816 0.164607 0.067 Uiso 1 1 calc R . . . .
C21 C 0.5919(3) 0.4721(4) 0.4982(3) 0.0545(12) Uani 1 1 d . . . . .
H21 H 0.555337 0.444345 0.455531 0.065 Uiso 1 1 calc R . . . .
C30 C 0.3161(3) 0.5759(4) 0.1361(3) 0.0588(13) Uani 1 1 d . . . . .
H30 H 0.280118 0.586955 0.087348 0.071 Uiso 1 1 calc R . . . .
C13 C 0.3180(3) 0.9218(4) 0.7275(3) 0.0612(14) Uani 1 1 d . . . . .
H13 H 0.282073 0.910289 0.749626 0.073 Uiso 1 1 calc R . . . .
C20 C 0.6362(4) 0.4173(4) 0.5585(3) 0.0608(13) Uani 1 1 d . . . . .
H20 H 0.630303 0.353124 0.557214 0.073 Uiso 1 1 calc R . . . .
C1 C 0.6979(4) 0.9445(4) 0.5235(3) 0.0617(14) Uani 1 1 d . . . . .
H1 H 0.733648 0.916314 0.506980 0.074 Uiso 1 1 calc R . . . .
C4 C 0.5929(3) 1.0277(4) 0.5694(3) 0.0580(13) Uani 1 1 d . . . . .
H4 H 0.556607 1.055298 0.585464 0.070 Uiso 1 1 calc R . . . .
C19 C 0.6903(4) 0.4617(5) 0.6216(3) 0.0675(15) Uani 1 1 d . . . . .
H19 H 0.720795 0.427249 0.663659 0.081 Uiso 1 1 calc R . . . .
C31 C 0.3311(3) 0.4859(4) 0.1619(3) 0.0581(13) Uani 1 1 d . . . . .
C18 C 0.6981(3) 0.5560(4) 0.6213(3) 0.0635(14) Uani 1 1 d . . . . .
H18 H 0.733912 0.584441 0.664106 0.076 Uiso 1 1 calc R . . . .
C14 C 0.3325(3) 1.0128(4) 0.7125(3) 0.0606(14) Uani 1 1 d . . . . .
C3 C 0.6365(4) 1.0828(4) 0.5420(3) 0.0631(14) Uani 1 1 d . . . . .
H3 H 0.630633 1.146940 0.539439 0.076 Uiso 1 1 calc R . . . .
C34 C 0.2911(4) 0.4049(5) 0.1128(3) 0.0727(17) Uani 1 1 d . . . . .
H34A H 0.328279 0.368113 0.101492 0.109 Uiso 1 1 calc GR . . . .
H34B H 0.252752 0.427339 0.066221 0.109 Uiso 1 1 calc GR . . . .
H34C H 0.266741 0.367626 0.139390 0.109 Uiso 1 1 calc GR . . . .
C2 C 0.6900(4) 1.0391(5) 0.5182(3) 0.0690(16) Uani 1 1 d . . . . .
H2 H 0.720275 1.074001 0.498667 0.083 Uiso 1 1 calc R . . . .
C35 C 0.8256(5) 0.7570(5) 0.6821(5) 0.081(2) Uani 1 1 d . . . . .
C17 C 0.2916(4) 1.0924(5) 0.7316(4) 0.0785(18) Uani 1 1 d . . . . .
H17A H 0.328457 1.130696 0.769498 0.118 Uiso 1 1 calc GR . . . .
H17B H 0.254453 1.069132 0.751021 0.118 Uiso 1 1 calc GR . . . .
H17C H 0.265696 1.128529 0.686617 0.118 Uiso 1 1 calc GR . . . .
C36 C 0.8592(5) 0.7475(5) 0.6273(5) 0.092(3) Uani 1 1 d . . . . .
H36 H 0.912923 0.747703 0.645701 0.110 Uiso 1 1 calc R . . . .
C37 C 0.8211(5) 0.7377(6) 0.5475(5) 0.089(2) Uani 1 1 d . . . . .
C38 C 0.8821(6) 0.7572(8) 0.7662(6) 0.123(5) Uani 1 1 d . . . . .
H38 H 0.933113 0.757864 0.762646 0.147 Uiso 1 1 calc R . . . .
C41 C 0.8796(8) 0.6572(15) 0.8051(6) 0.162(7) Uani 1 1 d . . . . .
H41 H 0.863817 0.654722 0.846095 0.194 Uiso 1 1 calc R . . . .
C44 C 0.8889(8) 0.611(2) 0.5010(13) 0.253(16) Uani 1 1 d . . . . .
H44 H 0.879054 0.579571 0.539437 0.304 Uiso 1 1 calc R . . . .
C43 C 0.8707(8) 0.7262(12) 0.5012(8) 0.152(5) Uani 1 1 d . . . . .
C40 C 0.8858(8) 0.9258(12) 0.7727(13) 0.225(12) Uani 1 1 d . . . . .
H40A H 0.836024 0.944492 0.737108 0.338 Uiso 1 1 calc GR . . . .
H40B H 0.921433 0.922289 0.747106 0.338 Uiso 1 1 calc GR . . . .
H40C H 0.904106 0.970356 0.813219 0.338 Uiso 1 1 calc GR . . . .
C47 C 0.8868(10) 0.8880(17) 0.4846(12) 0.242(14) Uani 1 1 d . . . . .
H47A H 0.835836 0.882937 0.446051 0.362 Uiso 1 1 calc GR . . . .
H47B H 0.917737 0.927550 0.466767 0.362 Uiso 1 1 calc GR . . . .
H47C H 0.883549 0.913850 0.530017 0.362 Uiso 1 1 calc GR . . . .
C39 C 0.8800(10) 0.8401(17) 0.8022(11) 0.257(16) Uani 1 1 d . . . . .
H39 H 0.874382 0.837877 0.848911 0.309 Uiso 1 1 calc R . . . .
C46 C 0.9231(14) 0.793(3) 0.5018(15) 0.45(3) Uani 1 1 d . . . . .
H46A H 0.944998 0.777737 0.464303 0.535 Uiso 1 1 calc R . . . .
H46B H 0.964733 0.794114 0.551463 0.535 Uiso 1 1 calc R . . . .
C42 C 0.8993(11) 0.5792(15) 0.7800(11) 0.200(8) Uani 1 1 d . . . . .
C48 C 0.156(2) 1.277(2) 0.749(2) 0.295(14) Uiso 1 1 d . . . . .
C52 C 0.139(2) 1.211(3) 0.988(3) 0.378(19) Uiso 1 1 d . . . . .
C51 C 0.090(2) 1.163(3) 0.909(3) 0.43(3) Uiso 1 1 d . . . . .
C45 C 0.9070(15) 0.568(2) 0.471(2) 0.38(2) Uani 1 1 d . . . . .
H45 H 0.924224 0.528038 0.442103 0.452 Uiso 1 1 calc R . . . .
C50 C 0.136(3) 1.216(4) 0.832(3) 0.45(3) Uiso 1 1 d . . . . .
C49 C 0.105(3) 1.309(4) 0.914(4) 0.53(3) Uiso 1 1 d . . . . .
C0AA C 0.122(2) 1.301(3) 0.822(3) 0.43(2) Uiso 1 1 d . . . . .

loop_
_atom_site_aniso_label
_atom_site_aniso_U_11
_atom_site_aniso_U_22
_atom_site_aniso_U_33
_atom_site_aniso_U_23
_atom_site_aniso_U_13
_atom_site_aniso_U_12
Ir1 0.06402(18) 0.05568(18) 0.04083(16) 0.00035(9) 0.02089(12) -0.00219(10)
O2 0.065(2) 0.048(2) 0.0422(17) 0.0041(14) 0.0190(16) -0.0001(16)
O1 0.072(2) 0.048(2) 0.0502(19) 0.0038(15) 0.0296(17) -0.0041(17)
O3 0.069(3) 0.084(3) 0.046(2) -0.0066(17) 0.0178(19) -0.007(2)
O4 0.072(3) 0.082(3) 0.057(2) -0.0040(19) 0.032(2) 0.002(2)
N1 0.066(3) 0.052(3) 0.044(2) -0.0044(18) 0.023(2) -0.0132(19)
N3 0.065(3) 0.052(3) 0.041(2) 0.0101(17) 0.020(2) 0.0081(19)
N4 0.068(3) 0.051(3) 0.050(2) 0.0051(19) 0.021(2) -0.002(2)
N2 0.073(3) 0.060(3) 0.053(2) 0.005(2) 0.029(2) 0.001(2)
C7 0.064(3) 0.050(3) 0.039(2) 0.001(2) 0.018(2) -0.003(2)
C24 0.067(3) 0.054(3) 0.042(3) 0.001(2) 0.027(2) 0.004(2)
C23 0.063(3) 0.049(3) 0.040(2) 0.002(2) 0.025(2) 0.001(2)
C27 0.062(3) 0.052(3) 0.043(2) 0.007(2) 0.027(2) 0.008(2)
C28 0.058(3) 0.057(3) 0.045(2) 0.005(2) 0.025(2) 0.003(2)
C10 0.069(3) 0.053(3) 0.035(2) -0.001(2) 0.018(2) -0.013(2)
C6 0.065(3) 0.057(3) 0.036(2) 0.001(2) 0.018(2) -0.011(2)
C16 0.062(3) 0.049(3) 0.039(2) 0.004(2) 0.015(2) -0.002(2)
C22 0.061(3) 0.051(3) 0.039(2) 0.001(2) 0.022(2) 0.007(2)
C11 0.057(3) 0.060(3) 0.039(2) 0.005(2) 0.014(2) -0.009(2)
C33 0.062(3) 0.045(3) 0.047(2) 0.000(2) 0.028(2) 0.000(2)
C8 0.081(4) 0.047(3) 0.047(3) 0.007(2) 0.028(3) 0.000(3)
C32 0.058(3) 0.058(3) 0.043(2) 0.003(2) 0.023(2) 0.001(2)
C9 0.082(4) 0.047(3) 0.041(3) 0.000(2) 0.026(3) -0.009(3)
C26 0.076(4) 0.047(3) 0.045(3) 0.006(2) 0.027(3) 0.003(2)
C15 0.062(3) 0.058(3) 0.042(2) 0.004(2) 0.018(2) -0.003(2)
C12 0.069(3) 0.060(3) 0.044(3) 0.005(2) 0.020(2) -0.011(3)
C5 0.062(3) 0.058(3) 0.038(2) -0.005(2) 0.020(2) -0.010(2)
C25 0.076(4) 0.045(3) 0.045(3) 0.005(2) 0.023(2) 0.000(3)
C29 0.064(3) 0.061(3) 0.047(3) 0.016(2) 0.025(2) 0.012(3)
C21 0.064(3) 0.053(3) 0.051(3) 0.005(2) 0.027(2) 0.010(2)
C30 0.059(3) 0.070(4) 0.044(3) 0.008(2) 0.016(2) 0.003(3)
C13 0.064(3) 0.072(4) 0.051(3) 0.005(3) 0.026(3) -0.009(3)
C20 0.078(4) 0.053(3) 0.055(3) 0.007(2) 0.029(3) 0.011(3)
C1 0.073(4) 0.063(4) 0.051(3) -0.001(2) 0.026(3) -0.009(3)
C4 0.066(3) 0.060(3) 0.046(3) -0.001(2) 0.019(2) -0.011(3)
C19 0.074(4) 0.073(4) 0.054(3) 0.013(3) 0.022(3) 0.017(3)
C31 0.063(3) 0.064(4) 0.050(3) 0.001(2) 0.024(2) -0.005(3)
C18 0.069(3) 0.075(4) 0.045(3) 0.005(3) 0.019(2) 0.005(3)
C14 0.060(3) 0.071(4) 0.051(3) 0.002(3) 0.021(2) 0.002(3)
C3 0.081(4) 0.055(3) 0.052(3) 0.000(2) 0.024(3) -0.013(3)
C34 0.078(4) 0.075(4) 0.059(3) 0.002(3) 0.019(3) -0.012(3)
C2 0.072(4) 0.078(4) 0.060(3) 0.003(3) 0.028(3) -0.022(3)
C35 0.068(4) 0.096(6) 0.069(4) -0.004(3) 0.015(3) -0.008(3)
C17 0.079(4) 0.081(5) 0.080(4) 0.009(3) 0.035(4) 0.008(3)
C36 0.075(5) 0.129(9) 0.070(5) -0.004(4) 0.026(4) 0.000(4)
C37 0.087(5) 0.109(7) 0.088(6) 0.012(4) 0.050(5) 0.018(4)
C38 0.086(6) 0.202(14) 0.071(5) -0.048(6) 0.019(5) -0.040(6)
C41 0.136(10) 0.27(2) 0.063(6) 0.031(9) 0.012(6) 0.040(12)
C44 0.084(7) 0.41(4) 0.26(2) -0.24(2) 0.061(10) -0.004(13)
C43 0.117(9) 0.241(15) 0.126(10) 0.039(9) 0.078(8) 0.070(10)
C40 0.095(8) 0.171(16) 0.39(3) -0.133(19) 0.070(13) -0.022(10)
C47 0.146(13) 0.41(3) 0.222(19) 0.17(2) 0.127(13) 0.103(17)
C39 0.151(14) 0.29(3) 0.207(18) -0.14(2) -0.072(13) 0.097(17)
C46 0.18(2) 1.00(10) 0.23(3) -0.31(4) 0.15(2) -0.24(4)
C42 0.180(16) 0.185(18) 0.179(17) 0.045(13) 0.003(13) -0.008(13)
C45 0.20(2) 0.25(3) 0.55(7) 0.06(4) 0.00(3) 0.07(2)

loop_
_atom_type_symbol
_atom_type_description
_atom_type_scat_dispersion_real
_atom_type_scat_dispersion_imag
_atom_type_scat_source
C C 0.0181 0.0091 'International Tables Vol C Tables 4.2.6.8 and 6.1.1.4'
H H 0.0000 0.0000 'International Tables Vol C Tables 4.2.6.8 and 6.1.1.4'
Ir Ir -4.7710 6.5667 'International Tables Vol C Tables 4.2.6.8 and 6.1.1.4'
N N 0.0311 0.0180 'International Tables Vol C Tables 4.2.6.8 and 6.1.1.4'
O O 0.0492 0.0322 'International Tables Vol C Tables 4.2.6.8 and 6.1.1.4'

loop_
_geom_angle_atom_site_label_1
_geom_angle_atom_site_label_2
_geom_angle_atom_site_label_3
_geom_angle
_geom_angle_site_symmetry_1
_geom_angle_site_symmetry_3
_geom_angle_publ_flag
O4 Ir1 O3 86.82(19) . . ?
N1 Ir1 O3 89.53(16) . . ?
N1 Ir1 O4 94.72(16) . . ?
N1 Ir1 N3 174.65(18) . . ?
N3 Ir1 O3 94.12(16) . . ?
N3 Ir1 O4 89.38(16) . . ?
C7 Ir1 O3 94.3(2) . . ?
C7 Ir1 O4 175.57(18) . . ?
C7 Ir1 N1 81.03(19) . . ?
C7 Ir1 N3 94.8(2) . . ?
C24 Ir1 O3 174.73(19) . . ?
C24 Ir1 O4 92.2(2) . . ?
C24 Ir1 N1 95.7(2) . . ?
C24 Ir1 N3 80.7(2) . . ?
C24 Ir1 C7 87.1(2) . . ?
C33 O2 C32 105.8(4) . . ?
C16 O1 C15 105.6(4) . . ?
C35 O3 Ir1 125.9(5) . . ?
C37 O4 Ir1 126.2(5) . . ?
C5 N1 Ir1 116.9(3) . . ?
C1 N1 Ir1 125.1(4) . . ?
C1 N1 C5 117.8(5) . . ?
C22 N3 Ir1 116.3(3) . . ?
C18 N3 Ir1 125.4(4) . . ?
C18 N3 C22 118.2(5) . . ?
C32 N4 C31 113.2(5) . . ?
C15 N2 C14 113.2(5) . . ?
C6 C7 Ir1 113.1(4) . . ?
C8 C7 Ir1 126.8(4) . . ?
C8 C7 C6 120.1(5) . . ?
C23 C24 Ir1 114.4(4) . . ?
C25 C24 Ir1 125.8(4) . . ?
C25 C24 C23 119.7(5) . . ?
C24 C23 C22 116.2(5) . . ?
C33 C23 C24 117.3(5) . . ?
C33 C23 C22 126.5(5) . . ?
C33 C27 C28 104.7(5) . . ?
C26 C27 C28 135.5(5) . . ?
C26 C27 C33 119.7(5) . . ?
C32 C28 C27 106.9(4) . . ?
C32 C28 C29 116.7(5) . . ?
C29 C28 C27 136.4(5) . . ?
C16 C10 C11 104.9(5) . . ?
C9 C10 C16 119.2(5) . . ?
C9 C10 C11 135.8(5) . . ?
C7 C6 C5 117.7(5) . . ?
C16 C6 C7 116.6(5) . . ?
C16 C6 C5 125.7(5) . . ?
O1 C16 C10 111.7(5) . . ?
O1 C16 C6 125.3(5) . . ?
C6 C16 C10 122.9(5) . . ?
N3 C22 C23 112.4(5) . . ?
C21 C22 N3 120.2(5) . . ?
C21 C22 C23 127.4(5) . . ?
C15 C11 C10 106.7(4) . . ?
C15 C11 C12 116.3(5) . . ?
C12 C11 C10 136.9(5) . . ?
O2 C33 C23 125.3(5) . . ?
O2 C33 C27 111.9(4) . . ?
C23 C33 C27 122.8(5) . . ?
C9 C8 C7 121.7(6) . . ?
N4 C32 O2 120.1(5) . . ?
N4 C32 C28 129.2(5) . . ?
C28 C32 O2 110.7(5) . . ?
C10 C9 C8 119.5(5) . . ?
C25 C26 C27 118.9(5) . . ?
N2 C15 O1 119.6(5) . . ?
N2 C15 C11 129.3(5) . . ?
C11 C15 O1 111.0(5) . . ?
C13 C12 C11 117.0(5) . . ?
N1 C5 C6 111.2(5) . . ?
C4 C5 N1 120.4(5) . . ?
C4 C5 C6 128.3(5) . . ?
C26 C25 C24 121.6(5) . . ?
C30 C29 C28 116.3(5) . . ?
C22 C21 C20 121.4(5) . . ?
C31 C30 C29 121.5(5) . . ?
C12 C13 C14 121.3(5) . . ?
C21 C20 C19 117.5(6) . . ?
N1 C1 C2 122.6(6) . . ?
C5 C4 C3 121.8(6) . . ?
C18 C19 C20 119.8(5) . . ?
N4 C31 C30 123.2(5) . . ?
N4 C31 C34 115.2(5) . . ?
C30 C31 C34 121.6(5) . . ?
N3 C18 C19 122.9(6) . . ?
N2 C14 C13 122.9(6) . . ?
N2 C14 C17 116.0(6) . . ?
C13 C14 C17 121.1(5) . . ?
C4 C3 C2 117.6(6) . . ?
C1 C2 C3 119.8(5) . . ?
O3 C35 C36 126.7(8) . . ?
O3 C35 C38 117.2(8) . . ?
C36 C35 C38 116.0(8) . . ?
C35 C36 C37 127.7(8) . . ?
O4 C37 C36 126.7(8) . . ?
O4 C37 C43 116.0(9) . . ?
C36 C37 C43 117.4(9) . . ?
C35 C38 C41 109.8(8) . . ?
C39 C38 C35 112.0(12) . . ?
C39 C38 C41 122.1(18) . . ?
C42 C41 C38 122.1(15) . . ?
C45 C44 C43 136(4) . . ?
C37 C43 C44 106.0(12) . . ?
C46 C43 C37 120.7(17) . . ?
C46 C43 C44 123(2) . . ?
C40 C39 C38 124(2) . . ?
C43 C46 C47 112(2) . . ?
C0AA C48 C50 39(3) . . ?
C0AA C50 C48 62(3) . . ?
C48 C0AA C49 166(4) . . ?
C50 C0AA C48 79(4) . . ?
C50 C0AA C49 91(4) . . ?

loop_
_geom_bond_atom_site_label_1
_geom_bond_atom_site_label_2
_geom_bond_distance
_geom_bond_site_symmetry_2
_geom_bond_publ_flag
Ir1 O3 2.185(5) . ?
Ir1 O4 2.164(5) . ?
Ir1 N1 2.035(5) . ?
Ir1 N3 2.035(5) . ?
Ir1 C7 2.012(6) . ?
Ir1 C24 2.006(6) . ?
O2 C33 1.383(6) . ?
O2 C32 1.391(6) . ?
O1 C16 1.389(6) . ?
O1 C15 1.391(6) . ?
O3 C35 1.237(10) . ?
O4 C37 1.243(11) . ?
N1 C5 1.391(7) . ?
N1 C1 1.343(7) . ?
N3 C22 1.391(7) . ?
N3 C18 1.340(7) . ?
N4 C32 1.318(7) . ?
N4 C31 1.360(7) . ?
N2 C15 1.321(7) . ?
N2 C14 1.359(7) . ?
C7 C6 1.417(8) . ?
C7 C8 1.385(8) . ?
C24 C23 1.408(8) . ?
C24 C25 1.411(8) . ?
C23 C22 1.466(7) . ?
C23 C33 1.385(7) . ?
C27 C28 1.458(7) . ?
C27 C33 1.393(7) . ?
C27 C26 1.388(8) . ?
C28 C32 1.382(8) . ?
C28 C29 1.396(7) . ?
C10 C16 1.395(7) . ?
C10 C11 1.457(8) . ?
C10 C9 1.375(8) . ?
C6 C16 1.387(7) . ?
C6 C5 1.466(7) . ?
C22 C21 1.369(7) . ?
C11 C15 1.385(8) . ?
C11 C12 1.391(7) . ?
C8 C9 1.375(8) . ?
C26 C25 1.377(8) . ?
C12 C13 1.384(8) . ?
C5 C4 1.358(8) . ?
C29 C30 1.394(8) . ?
C21 C20 1.380(8) . ?
C30 C31 1.377(8) . ?
C13 C14 1.390(8) . ?
C20 C19 1.397(9) . ?
C1 C2 1.371(9) . ?
C4 C3 1.373(8) . ?
C19 C18 1.367(9) . ?
C31 C34 1.505(8) . ?
C14 C17 1.496(9) . ?
C3 C2 1.392(9) . ?
C35 C36 1.408(13) . ?
C35 C38 1.546(13) . ?
C36 C37 1.415(13) . ?
C37 C43 1.506(13) . ?
C38 C41 1.63(2) . ?
C38 C39 1.384(19) . ?
C41 C42 1.33(2) . ?
C44 C43 1.70(3) . ?
C44 C45 0.98(4) . ?
C43 C46 1.37(3) . ?
C40 C39 1.38(3) . ?
C47 C46 1.51(5) . ?
C48 C50 1.95(6) . ?
C48 C0AA 1.76(5) . ?
C52 C51 1.59(5) . ?
C50 C0AA 1.26(8) . ?
C49 C0AA 1.88(7) . ?
